data_4344306
loop_
_publ_author_name
'Jones, G.R.'
'Burbank, R.D.'
'Bartlett, N.'

_publ_section_title
;
 The Crystal Structure of the 1:1 Molecular Addition Compound Xenon
 Difluoride-Iodine Pentafluoride, Xe F2 I F5
;
_journal_name_full 'Inorganic Chemistry'
_journal_page_first 2264
_journal_page_last 2268
_journal_volume 9
_journal_year 1970
_chemical_formula_sum 'F7 I Xe'
_chemical_name_systematic 'Xe F2 I F5'
_space_group_IT_number 87
_symmetry_space_group_name_Hall '-I 4'
_symmetry_space_group_name_H-M 'I 4/m'
_cell_angle_alpha 90
_cell_angle_beta 90
_cell_angle_gamma 90
_cell_formula_units_Z 4
_cell_length_a 7.65
_cell_length_b 7.65
_cell_length_c 10.94
_cell_volume 640.236
_citation_journal_id_ASTM INOCAJ
_cod_data_source_file Jones_INOCAJ_1970_1061.cif
_cod_data_source_block F7I1Xe1
_cod_original_cell_volume 640.2361
_cod_original_formula_sum 'F7 I1 Xe1'
_cod_database_code 4344306

loop_
_symmetry_equiv_pos_as_xyz
x,y,z
-y,x,z
-x,-y,z
y,-x,z
-x,-y,-z
y,-x,-z
x,y,-z
-y,x,-z
x+1/2,y+1/2,z+1/2
-y+1/2,x+1/2,z+1/2
-x+1/2,-y+1/2,z+1/2
y+1/2,-x+1/2,z+1/2
-x+1/2,-y+1/2,-z+1/2
y+1/2,-x+1/2,-z+1/2
x+1/2,y+1/2,-z+1/2
-y+1/2,x+1/2,-z+1/2

loop_
_atom_site_label
_atom_site_type_symbol
_atom_site_fract_x
_atom_site_fract_y
_atom_site_fract_z
_atom_site_occupancy
_atom_site_U_iso_or_equiv
F2 F-1 0.0596 0.2343 0.2589 1 0.0
I1 I+5 0 0 0.2859 1 0.0
F1 F-1 0 0 0.1198 1 0.0
F3 F-1 0.2439 0.4035 0 1 0.0
Xe1 Xe+2 0 0.5 0 1 0.0
